data_4124286
loop_
_publ_author_name
'Frasconi, Marco'
'Fernando, Isurika R.'
'Wu, Yilei'
'Liu, Zhichang'
'Liu, Wei-Guang'
'Dyar, Scott M.'
'Barin, Gokhan'
'Wasielewski, Michael R.'
'Goddard, 3rd, William A'
'Stoddart, J. Fraser'

_publ_section_title
;
 Redox Control of the Binding Modes of an Organic Receptor.
;
_journal_issue 34
_journal_name_full 'Journal of the American Chemical Society'
_journal_page_first 11057
_journal_page_last 11068
_journal_paper_doi 10.1021/jacs.5b05618
_journal_volume 137
_journal_year 2015
_chemical_formula_moiety 'C36 H32 N4, C8 H4 N2, 0.11(C6 H9 N3)'
_chemical_formula_sum 'C44.67 H37 N6.33'
_chemical_formula_weight 662.47
_chemical_name_systematic
;
 ?
;
_space_group_crystal_system trigonal
_space_group_IT_number 148
_space_group_name_Hall '-R 3'
_space_group_name_H-M_alt 'R -3'
_symmetry_space_group_name_Hall '-R 3'
_symmetry_space_group_name_H-M 'R -3 :H'
_atom_sites_solution_hydrogens mixed
_atom_sites_solution_primary dual
_audit_creation_date 2013-12-05
_audit_creation_method
;
Olex2 1.2
(compiled 2013.11.15 svn.r2834 for OlexSys, GUI svn.r4720)
;
_cell_angle_alpha 90
_cell_angle_beta 90
_cell_angle_gamma 120
_cell_formula_units_Z 9
_cell_length_a 22.2705(9)
_cell_length_b 22.2705(9)
_cell_length_c 17.9544(7)
_cell_measurement_reflns_used 9097
_cell_measurement_temperature 100(2)
_cell_measurement_theta_max 65.043
_cell_measurement_theta_min 3.363
_cell_volume 7711.9(5)
_computing_cell_refinement 'SAINT V7.23A (Bruker, 2005)'
_computing_data_collection 'APEX2 V2.1-4 (Bruker, 2007)'
_computing_data_reduction 'Bruker SAINT'
_computing_molecular_graphics 'Olex2 (Dolomanov et al., 2009)'
_computing_publication_material 'Olex2 (Dolomanov et al., 2009)'
_computing_structure_refinement 'ShelXL (Sheldrick, 2008)'
_computing_structure_solution 'ShelXD-2013 (Sheldrick, 2008)'
_diffrn_ambient_temperature 99.99
_diffrn_detector_area_resol_mean 8
_diffrn_measured_fraction_theta_full 1.000
_diffrn_measured_fraction_theta_max 1.000
_diffrn_measurement_device_type 'Bruker Kappa APEX CCD area detector'
_diffrn_measurement_method '\w and \f scans'
_diffrn_radiation_monochromator 'MX optics'
_diffrn_radiation_type CuK\a
_diffrn_radiation_wavelength 1.54178
_diffrn_reflns_av_R_equivalents 0.0197
_diffrn_reflns_av_unetI/netI 0.0133
_diffrn_reflns_laue_measured_fraction_full 1.000
_diffrn_reflns_laue_measured_fraction_max 1.000
_diffrn_reflns_limit_h_max 26
_diffrn_reflns_limit_h_min -21
_diffrn_reflns_limit_k_max 24
_diffrn_reflns_limit_k_min -26
_diffrn_reflns_limit_l_max 21
_diffrn_reflns_limit_l_min -17
_diffrn_reflns_number 16258
_diffrn_reflns_point_group_measured_fraction_full 1.000
_diffrn_reflns_point_group_measured_fraction_max 1.000
_diffrn_reflns_theta_full 65.040
_diffrn_reflns_theta_max 65.040
_diffrn_reflns_theta_min 3.363
_diffrn_source microsource
_exptl_absorpt_coefficient_mu 0.599
_exptl_absorpt_correction_T_max 0.7526
_exptl_absorpt_correction_T_min 0.7098
_exptl_absorpt_correction_type multi-scan
_exptl_absorpt_process_details
;
SADABS-2012/1 (Bruker,2012) was used for absorption correction.
wR2(int) was 0.0611 before and 0.0326 after correction.
The Ratio of minimum to maximum transmission is 0.9431.
The \l/2 correction factor is 0.0015.
;
_exptl_crystal_colour red
_exptl_crystal_colour_primary red
_exptl_crystal_density_diffrn 1.284
_exptl_crystal_description block
_exptl_crystal_F_000 3144
_exptl_crystal_size_max 0.122
_exptl_crystal_size_mid 0.091
_exptl_crystal_size_min 0.047
_refine_diff_density_max 0.170
_refine_diff_density_min -0.166
_refine_diff_density_rms 0.030
_refine_ls_extinction_method none
_refine_ls_goodness_of_fit_ref 1.038
_refine_ls_hydrogen_treatment mixed
_refine_ls_matrix_type full
_refine_ls_number_parameters 307
_refine_ls_number_reflns 2933
_refine_ls_number_restraints 0
_refine_ls_restrained_S_all 1.038
_refine_ls_R_factor_all 0.0328
_refine_ls_R_factor_gt 0.0303
_refine_ls_shift/su_max 0.001
_refine_ls_shift/su_mean 0.000
_refine_ls_structure_factor_coef Fsqd
_refine_ls_weighting_details 'w=1/[\s^2^(Fo^2^)+(0.0394P)^2^+7.2244P] where P=(Fo^2^+2Fc^2^)/3'
_refine_ls_weighting_scheme calc
_refine_ls_wR_factor_gt 0.0782
_refine_ls_wR_factor_ref 0.0803
_reflns_Friedel_coverage 0.000
_reflns_number_gt 2707
_reflns_number_total 2933
_reflns_threshold_expression 'I > 2\s(I)'
_cod_data_source_file ja5b05618_si_005.cif
_cod_data_source_block n3205
_cod_depositor_comments 'Adding full bibliography for 4124286--4124288.cif.'
_cod_original_cell_volume 7711.9(7)
_cod_database_code 4124286
_shelxl_version_number 2013-4
_shelx_space_group_comment
;
The symmetry employed for this shelxl refinement is uniquely defined
by the following loop, which should always be used as a source of
symmetry information in preference to the above space-group names.
They are only intended as comments.
;
_shelx_estimated_absorpt_t_max 0.972
_shelx_estimated_absorpt_t_min 0.930
_olex2_refinement_description
;
1. Fixed Uiso
 At 1.5 times of:
  All C(H,H,H) groups
2. Others
 Fixed Sof: N4(0.16667) C23(0.16667) C24(0.16667) H24A(0.16667) H24C(0.16667)
 H24B(0.16667)
3.a Me refined with riding coordinates:
 C24(H24A,H24C,H24B)
;

loop_
_space_group_symop_operation_xyz
'x, y, z'
'-y, x-y, z'
'-x+y, -x, z'
'x+2/3, y+1/3, z+1/3'
'-y+2/3, x-y+1/3, z+1/3'
'-x+y+2/3, -x+1/3, z+1/3'
'x+1/3, y+2/3, z+2/3'
'-y+1/3, x-y+2/3, z+2/3'
'-x+y+1/3, -x+2/3, z+2/3'
'-x, -y, -z'
'y, -x+y, -z'
'x-y, x, -z'
'-x+2/3, -y+1/3, -z+1/3'
'y+2/3, -x+y+1/3, -z+1/3'
'x-y+2/3, x+1/3, -z+1/3'
'-x+1/3, -y+2/3, -z+2/3'
'y+1/3, -x+y+2/3, -z+2/3'
'x-y+1/3, x+2/3, -z+2/3'

loop_
_atom_site_label
_atom_site_type_symbol
_atom_site_fract_x
_atom_site_fract_y
_atom_site_fract_z
_atom_site_U_iso_or_equiv
_atom_site_adp_type
_atom_site_occupancy
_atom_site_site_symmetry_order
_atom_site_calc_flag
_atom_site_refinement_flags_posn
_atom_site_refinement_flags_adp
_atom_site_refinement_flags_occupancy
_atom_site_disorder_assembly
_atom_site_disorder_group
N1 N 0.15092(5) 0.95368(5) 0.08066(5) 0.0217(2) Uani 1 1 d . . . . .
N2 N 0.39923(5) 0.94051(5) 0.31983(5) 0.0256(2) Uani 1 1 d . . . . .
C1 C 0.07845(6) 0.93263(6) 0.06392(6) 0.0228(3) Uani 1 1 d . . . . .
H1A H 0.0679(6) 0.9108(6) 0.0139(7) 0.023(3) Uiso 1 1 d . . . . .
H1B H 0.0746(7) 0.9759(7) 0.0634(7) 0.025(3) Uiso 1 1 d . . . . .
C2 C 0.18401(6) 1.00194(6) 0.13733(6) 0.0222(2) Uani 1 1 d . . . . .
H2 H 0.1689(7) 1.0354(7) 0.1423(7) 0.028(3) Uiso 1 1 d . . . . .
C3 C 0.23382(6) 1.00289(6) 0.17994(6) 0.0221(2) Uani 1 1 d . . . . .
H3 H 0.2552(7) 1.0398(7) 0.2170(7) 0.031(3) Uiso 1 1 d . . . . .
C4 C 0.25648(5) 0.95209(5) 0.17264(6) 0.0203(2) Uani 1 1 d . . . . .
C5 C 0.22186(6) 0.90373(6) 0.11168(6) 0.0225(2) Uani 1 1 d . . . . .
H5 H 0.2346(7) 0.8691(7) 0.1005(7) 0.028(3) Uiso 1 1 d . . . . .
C6 C 0.17163(6) 0.90427(6) 0.07116(6) 0.0226(2) Uani 1 1 d . . . . .
H6 H 0.1476(7) 0.8705(7) 0.0318(7) 0.025(3) Uiso 1 1 d . . . . .
C7 C 0.30269(5) 0.94813(6) 0.22047(6) 0.0209(2) Uani 1 1 d . . . . .
C8 C 0.33149(6) 0.99207(6) 0.28581(6) 0.0232(2) Uani 1 1 d . . . . .
H8 H 0.3182(7) 1.0268(7) 0.2981(7) 0.027(3) Uiso 1 1 d . . . . .
C9 C 0.37569(6) 0.98664(6) 0.33222(6) 0.0244(3) Uani 1 1 d . . . . .
H9 H 0.3933(7) 1.0146(7) 0.3767(8) 0.030(3) Uiso 1 1 d . . . . .
C10 C 0.37114(6) 0.89526(6) 0.26015(6) 0.0248(3) Uani 1 1 d . . . . .
H10 H 0.3864(7) 0.8614(7) 0.2544(7) 0.027(3) Uiso 1 1 d . . . . .
C11 C 0.32595(6) 0.89791(6) 0.21276(6) 0.0232(2) Uani 1 1 d . . . . .
H11 H 0.3086(7) 0.8644(7) 0.1725(7) 0.029(3) Uiso 1 1 d . . . . .
C12 C 0.43772(6) 0.92777(7) 0.37781(7) 0.0279(3) Uani 1 1 d . . . . .
H12A H 0.4644(7) 0.9092(7) 0.3530(7) 0.029(3) Uiso 1 1 d . . . . .
H12B H 0.4700(7) 0.9734(7) 0.4023(7) 0.031(3) Uiso 1 1 d . . . . .
C13 C 0.39157(6) 0.87730(6) 0.43669(6) 0.0232(3) Uani 1 1 d . . . . .
C14 C 0.37757(6) 0.90115(6) 0.50227(6) 0.0255(3) Uani 1 1 d . . . . .
H14 H 0.3985(7) 0.9508(7) 0.5105(7) 0.030(3) Uiso 1 1 d . . . . .
C15 C 0.33497(6) 0.85491(6) 0.55628(6) 0.0239(3) Uani 1 1 d . . . . .
H15 H 0.3257(7) 0.8726(7) 0.6010(8) 0.029(3) Uiso 1 1 d . . . . .
C16 C 0.30488(5) 0.78373(6) 0.54572(6) 0.0204(2) Uani 1 1 d . . . . .
C17 C 0.31832(6) 0.75979(6) 0.47954(6) 0.0221(2) Uani 1 1 d . . . . .
H17 H 0.2978(7) 0.7102(7) 0.4704(7) 0.024(3) Uiso 1 1 d . . . . .
C18 C 0.36146(6) 0.80596(6) 0.42571(6) 0.0235(3) Uani 1 1 d . . . . .
H18 H 0.3705(7) 0.7882(7) 0.3807(8) 0.029(3) Uiso 1 1 d . . . . .
N3 N 0.14375(8) 0.99534(7) 0.37783(7) 0.0538(4) Uani 1 1 d . . . . .
C19 C 0.15742(6) 0.88893(6) 0.34840(7) 0.0276(3) Uani 1 1 d . . . . .
C20 C 0.19708(6) 0.87349(6) 0.39681(7) 0.0295(3) Uani 1 1 d . . . . .
H20 H 0.2193(7) 0.9031(7) 0.4433(8) 0.037(4) Uiso 1 1 d . . . . .
C21 C 0.20603(6) 0.81772(6) 0.38176(7) 0.0296(3) Uani 1 1 d . . . . .
H21 H 0.2341(8) 0.8055(8) 0.4162(8) 0.040(4) Uiso 1 1 d . . . . .
C22 C 0.14893(7) 0.94770(7) 0.36414(7) 0.0363(3) Uani 1 1 d . . . . .
N4 N 0.3333 0.6667 0.3296(3) 0.0412(9) Uani 0.5 3 d S T P . .
C23 C 0.3333 0.6667 0.2674(4) 0.0579(15) Uani 0.5 3 d S T P . .
C24 C 0.3333 0.6667 0.1859(4) 0.111(3) Uani 0.5 3 d S T P . .
H24A H 0.2918 0.6667 0.1677 0.167 Uiso 0.1667 1 calc R . P A -1
H24C H 0.3333 0.6252 0.1677 0.167 Uiso 0.1667 1 calc R . P A -1
H24B H 0.3748 0.7082 0.1677 0.167 Uiso 0.1667 1 calc R . P A -1

loop_
_atom_site_aniso_label
_atom_site_aniso_U_11
_atom_site_aniso_U_22
_atom_site_aniso_U_33
_atom_site_aniso_U_23
_atom_site_aniso_U_13
_atom_site_aniso_U_12
N1 0.0206(5) 0.0229(5) 0.0218(5) -0.0009(4) -0.0004(4) 0.0109(4)
N2 0.0241(5) 0.0267(5) 0.0236(5) 0.0051(4) -0.0017(4) 0.0109(4)
C1 0.0223(6) 0.0254(6) 0.0218(6) 0.0019(5) -0.0026(4) 0.0126(5)
C2 0.0226(6) 0.0199(5) 0.0237(6) 0.0004(4) 0.0031(4) 0.0104(5)
C3 0.0212(5) 0.0197(5) 0.0228(6) -0.0021(4) 0.0011(4) 0.0083(5)
C4 0.0185(5) 0.0193(5) 0.0203(5) 0.0007(4) 0.0030(4) 0.0073(4)
C5 0.0233(6) 0.0221(6) 0.0230(6) -0.0018(4) 0.0015(4) 0.0120(5)
C6 0.0236(6) 0.0231(6) 0.0205(5) -0.0034(4) 0.0003(4) 0.0112(5)
C7 0.0188(5) 0.0189(5) 0.0213(5) 0.0018(4) 0.0030(4) 0.0068(4)
C8 0.0230(6) 0.0200(5) 0.0233(6) 0.0012(4) 0.0005(4) 0.0083(5)
C9 0.0239(6) 0.0204(6) 0.0225(6) 0.0019(5) -0.0003(5) 0.0062(5)
C10 0.0237(6) 0.0256(6) 0.0253(6) 0.0049(5) 0.0047(5) 0.0125(5)
C11 0.0224(6) 0.0242(6) 0.0218(6) 0.0011(5) 0.0022(4) 0.0108(5)
C12 0.0215(6) 0.0310(7) 0.0275(6) 0.0076(5) -0.0017(5) 0.0102(5)
C13 0.0181(5) 0.0268(6) 0.0245(6) 0.0046(5) -0.0035(4) 0.0112(5)
C14 0.0264(6) 0.0204(6) 0.0281(6) 0.0002(5) -0.0054(5) 0.0105(5)
C15 0.0272(6) 0.0251(6) 0.0208(6) -0.0016(4) -0.0031(5) 0.0142(5)
C16 0.0179(5) 0.0234(6) 0.0216(5) 0.0018(4) -0.0040(4) 0.0118(5)
C17 0.0200(5) 0.0212(6) 0.0270(6) 0.0002(4) -0.0020(4) 0.0117(5)
C18 0.0219(6) 0.0279(6) 0.0232(6) 0.0001(5) -0.0004(4) 0.0144(5)
N3 0.0911(11) 0.0503(8) 0.0393(7) -0.0032(6) -0.0107(7) 0.0499(8)
C19 0.0274(6) 0.0258(6) 0.0280(6) 0.0046(5) 0.0040(5) 0.0121(5)
C20 0.0293(6) 0.0297(6) 0.0272(6) 0.0010(5) -0.0012(5) 0.0130(5)
C21 0.0278(6) 0.0325(7) 0.0296(6) 0.0053(5) -0.0002(5) 0.0160(5)
C22 0.0490(8) 0.0352(7) 0.0288(7) 0.0016(5) -0.0043(6) 0.0242(6)
N4 0.0373(14) 0.0373(14) 0.049(3) 0.000 0.000 0.0186(7)
C23 0.062(2) 0.062(2) 0.050(4) 0.000 0.000 0.0310(12)
C24 0.138(5) 0.138(5) 0.057(7) 0.000 0.000 0.069(2)

loop_
_atom_type_symbol
_atom_type_description
_atom_type_scat_dispersion_real
_atom_type_scat_dispersion_imag
_atom_type_scat_source
C C 0.0181 0.0091 'International Tables Vol C Tables 4.2.6.8 and 6.1.1.4'
H H 0.0000 0.0000 'International Tables Vol C Tables 4.2.6.8 and 6.1.1.4'
N N 0.0311 0.0180 'International Tables Vol C Tables 4.2.6.8 and 6.1.1.4'

loop_
_geom_angle_atom_site_label_1
_geom_angle_atom_site_label_2
_geom_angle_atom_site_label_3
_geom_angle
_geom_angle_site_symmetry_1
_geom_angle_site_symmetry_3
C2 N1 C1 117.93(9) . .
C2 N1 C6 116.12(9) . .
C6 N1 C1 117.73(9) . .
C9 N2 C10 117.54(9) . .
C9 N2 C12 120.34(10) . .
C10 N2 C12 120.24(10) . .
N1 C1 H1A 107.1(7) . .
N1 C1 H1B 107.6(7) . .
N1 C1 C16 112.63(9) . 16_565
H1A C1 H1B 110.4(10) . .
C16 C1 H1A 110.3(7) 16_565 .
C16 C1 H1B 108.8(7) 16_565 .
N1 C2 H2 114.2(8) . .
C3 C2 N1 122.95(10) . .
C3 C2 H2 122.8(8) . .
C2 C3 H3 117.0(8) . .
C2 C3 C4 122.84(10) . .
C4 C3 H3 120.1(8) . .
C5 C4 C3 112.39(10) . .
C7 C4 C3 123.64(10) . .
C7 C4 C5 123.90(10) . .
C4 C5 H5 119.2(8) . .
C6 C5 C4 122.49(10) . .
C6 C5 H5 118.3(8) . .
N1 C6 H6 115.3(8) . .
C5 C6 N1 123.07(10) . .
C5 C6 H6 121.7(8) . .
C4 C7 C8 123.51(10) . .
C4 C7 C11 123.69(10) . .
C8 C7 C11 112.76(10) . .
C7 C8 H8 120.4(8) . .
C9 C8 C7 122.49(11) . .
C9 C8 H8 117.1(8) . .
N2 C9 H9 115.5(8) . .
C8 C9 N2 122.31(11) . .
C8 C9 H9 122.2(8) . .
N2 C10 H10 116.0(8) . .
C11 C10 N2 122.25(11) . .
C11 C10 H10 121.8(8) . .
C7 C11 H11 120.3(8) . .
C10 C11 C7 122.46(11) . .
C10 C11 H11 117.3(8) . .
N2 C12 H12A 107.2(8) . .
N2 C12 H12B 107.9(8) . .
N2 C12 C13 113.29(9) . .
H12A C12 H12B 110.2(11) . .
C13 C12 H12A 109.5(8) . .
C13 C12 H12B 108.8(8) . .
C14 C13 C12 120.51(11) . .
C14 C13 C18 118.87(10) . .
C18 C13 C12 120.61(11) . .
C13 C14 H14 119.5(8) . .
C15 C14 C13 120.63(11) . .
C15 C14 H14 119.9(8) . .
C14 C15 H15 119.2(8) . .
C14 C15 C16 120.78(11) . .
C16 C15 H15 120.1(8) . .
C15 C16 C1 120.09(10) . 16_565
C15 C16 C17 118.59(10) . .
C17 C16 C1 121.19(10) . 16_565
C16 C17 H17 120.5(7) . .
C18 C17 C16 120.75(11) . .
C18 C17 H17 118.8(7) . .
C13 C18 H18 120.3(8) . .
C17 C18 C13 120.38(11) . .
C17 C18 H18 119.3(8) . .
C20 C19 C22 119.15(11) . .
C21 C19 C20 120.79(11) 16_565 .
C21 C19 C22 120.04(11) 16_565 .
C19 C20 H20 120.6(8) . .
C21 C20 C19 119.52(12) . .
C21 C20 H20 119.9(8) . .
C19 C21 H21 119.6(8) 16_565 .
C20 C21 C19 119.69(12) . 16_565
C20 C21 H21 120.7(8) . .
N3 C22 C19 178.16(16) . .
N4 C23 C24 180.0 . .
C23 C24 H24A 109.5 . .
C23 C24 H24C 109.5 . .
C23 C24 H24B 109.5 . .
H24A C24 H24C 109.5 . .
H24A C24 H24B 109.5 . .
H24C C24 H24B 109.5 . .

loop_
_geom_bond_atom_site_label_1
_geom_bond_atom_site_label_2
_geom_bond_distance
_geom_bond_site_symmetry_2
N1 C1 1.4692(14) .
N1 C2 1.3933(14) .
N1 C6 1.4001(15) .
N2 C9 1.3849(16) .
N2 C10 1.3874(15) .
N2 C12 1.4637(14) .
C1 H1A 0.992(13) .
C1 H1B 1.011(14) .
C1 C16 1.5101(15) 16_565
C2 H2 0.964(14) .
C2 C3 1.3390(16) .
C3 H3 0.977(14) .
C3 C4 1.4569(16) .
C4 C5 1.4567(15) .
C4 C7 1.3766(16) .
C5 H5 0.968(14) .
C5 C6 1.3393(16) .
C6 H6 0.974(13) .
C7 C8 1.4552(16) .
C7 C11 1.4552(16) .
C8 H8 0.982(14) .
C8 C9 1.3404(16) .
C9 H9 0.967(14) .
C10 H10 0.975(14) .
C10 C11 1.3414(16) .
C11 H11 0.970(14) .
C12 H12A 0.984(14) .
C12 H12B 1.007(14) .
C12 C13 1.5107(16) .
C13 C14 1.3896(17) .
C13 C18 1.3955(17) .
C14 H14 0.973(14) .
C14 C15 1.3871(16) .
C15 H15 0.961(14) .
C15 C16 1.3911(16) .
C16 C1 1.5102(15) 16_565
C16 C17 1.3949(16) .
C17 H17 0.976(14) .
C17 C18 1.3881(16) .
C18 H18 0.964(14) .
N3 C22 1.1497(18) .
C19 C20 1.3993(17) .
C19 C21 1.3948(17) 16_565
C19 C22 1.4409(18) .
C20 H20 1.024(15) .
C20 C21 1.3793(18) .
C21 C19 1.3948(17) 16_565
C21 H21 1.008(15) .
N4 C23 1.117(7) .
C23 C24 1.465(9) .
C24 H24A 0.9800 .
C24 H24C 0.9800 .
C24 H24B 0.9800 .

loop_
_geom_torsion_atom_site_label_1
_geom_torsion_atom_site_label_2
_geom_torsion_atom_site_label_3
_geom_torsion_atom_site_label_4
_geom_torsion
_geom_torsion_site_symmetry_1
_geom_torsion_site_symmetry_4
N1 C2 C3 C4 -2.08(17) . .
N2 C10 C11 C7 -0.31(17) . .
N2 C12 C13 C14 -94.55(13) . .
N2 C12 C13 C18 84.51(14) . .
C1 N1 C2 C3 149.13(11) . .
C1 N1 C6 C5 -150.17(11) . .
C1 C16 C17 C18 176.51(10) 16_565 .
C2 N1 C1 C16 -75.93(12) . 16_565
C2 N1 C6 C5 -2.27(15) . .
C2 C3 C4 C5 3.32(15) . .
C2 C3 C4 C7 -173.51(11) . .
C3 C4 C5 C6 -4.25(15) . .
C3 C4 C7 C8 3.12(17) . .
C3 C4 C7 C11 -179.30(10) . .
C4 C5 C6 N1 4.01(17) . .
C4 C7 C8 C9 179.03(11) . .
C4 C7 C11 C10 179.91(11) . .
C5 C4 C7 C8 -173.34(10) . .
C5 C4 C7 C11 4.24(17) . .
C6 N1 C1 C16 71.39(12) . 16_565
C6 N1 C2 C3 1.30(15) . .
C7 C4 C5 C6 172.57(11) . .
C7 C8 C9 N2 2.48(17) . .
C8 C7 C11 C10 -2.28(15) . .
C9 N2 C10 C11 4.01(16) . .
C9 N2 C12 C13 80.61(14) . .
C10 N2 C9 C8 -5.09(16) . .
C10 N2 C12 C13 -83.40(13) . .
C11 C7 C8 C9 1.22(15) . .
C12 N2 C9 C8 -169.53(10) . .
C12 N2 C10 C11 168.46(11) . .
C12 C13 C14 C15 179.72(10) . .
C12 C13 C18 C17 -179.10(10) . .
C13 C14 C15 C16 -0.56(17) . .
C14 C13 C18 C17 -0.02(16) . .
C14 C15 C16 C1 -175.94(10) . 16_565
C14 C15 C16 C17 -0.14(16) . .
C15 C16 C17 C18 0.76(16) . .
C16 C17 C18 C13 -0.68(16) . .
C18 C13 C14 C15 0.64(16) . .
C19 C20 C21 C19 0.5(2) . 16_565
C21 C19 C20 C21 -0.5(2) 16_565 .
C22 C19 C20 C21 -179.37(12) . .
